data_4515963
loop_
_publ_author_name
'Pavlov, Alexander A.'
'Savkina, Svetlana A.'
'Belov, Alexander S.'
'Voloshin, Yan Z.'
'Nelyubina, Yulia V.'
'Novikov, Valentin V.'

_publ_section_title
;
 Very Large Magnetic Anisotropy of Cage Cobalt(II) Complexes with a Rigid
 Cholesteryl Substituent from Paramagnetic NMR Spectroscopy.
;
_journal_issue 5
_journal_name_full 'ACS omega'
_journal_page_first 4941
_journal_page_last 4946
_journal_paper_doi 10.1021/acsomega.8b00772
_journal_volume 3
_journal_year 2018
_chemical_absolute_configuration rmad
_chemical_formula_moiety 'C42 H63 B Co N9 O3, 2(C H Cl3), Cl'
_chemical_formula_sum 'C44 H65 B Cl7 Co N9 O3'
_chemical_formula_weight 1085.94
_space_group_crystal_system monoclinic
_space_group_IT_number 4
_space_group_name_Hall 'P 2yb'
_space_group_name_H-M_alt 'P 1 21 1'
_atom_sites_solution_hydrogens mixed
_audit_creation_method SHELXL-2014/6
_cell_angle_alpha 90
_cell_angle_beta 99.037(2)
_cell_angle_gamma 90
_cell_formula_units_Z 2
_cell_length_a 13.8545(16)
_cell_length_b 8.0296(9)
_cell_length_c 23.616(3)
_cell_measurement_reflns_used 6664
_cell_measurement_temperature 120(2)
_cell_measurement_theta_max 30
_cell_measurement_theta_min 3
_cell_volume 2594.6(5)
_computing_cell_refinement 'APEX2 (Bruker, 2005)'
_computing_data_collection 'APEX2 (Bruker, 2005)'
_computing_data_reduction 'APEX2 (Bruker, 2005)'
_computing_molecular_graphics 'SHELXL-2014/6 (Sheldrick, 2014)'
_computing_publication_material 'SHELXL-2014/6 (Sheldrick, 2014)'
_computing_structure_refinement 'SHELXL-2014/6 (Sheldrick, 2014)'
_computing_structure_solution 'SHELXL-2014/6 (Sheldrick, 2014)'
_diffrn_ambient_temperature 120(2)
_diffrn_measured_fraction_theta_full 0.999
_diffrn_measured_fraction_theta_max 0.999
_diffrn_measurement_device_type 'Bruker APEX2 DUO CCD area detector'
_diffrn_measurement_method 'phi and omega scans'
_diffrn_radiation_type MoK\a
_diffrn_radiation_wavelength 0.71073
_diffrn_reflns_av_R_equivalents 0.1196
_diffrn_reflns_av_unetI/netI 0.1087
_diffrn_reflns_Laue_measured_fraction_full 0.999
_diffrn_reflns_Laue_measured_fraction_max 0.999
_diffrn_reflns_limit_h_max 18
_diffrn_reflns_limit_h_min -18
_diffrn_reflns_limit_k_max 10
_diffrn_reflns_limit_k_min -10
_diffrn_reflns_limit_l_max 31
_diffrn_reflns_limit_l_min -31
_diffrn_reflns_number 49885
_diffrn_reflns_point_group_measured_fraction_full 1.000
_diffrn_reflns_point_group_measured_fraction_max 1.000
_diffrn_reflns_theta_full 25.242
_diffrn_reflns_theta_max 27.999
_diffrn_reflns_theta_min 1.840
_exptl_absorpt_coefficient_mu 0.739
_exptl_absorpt_correction_T_max 0.7461
_exptl_absorpt_correction_T_min 0.5651
_exptl_absorpt_correction_type multi-scan
_exptl_absorpt_process_details 'APEX2 (Bruker, 2005)'
_exptl_crystal_colour yellow
_exptl_crystal_density_diffrn 1.390
_exptl_crystal_description needle
_exptl_crystal_F_000 1134
_exptl_crystal_size_max 0.350
_exptl_crystal_size_mid 0.010
_exptl_crystal_size_min 0.010
_refine_diff_density_max 0.687
_refine_diff_density_min -0.566
_refine_diff_density_rms 0.082
_refine_ls_abs_structure_details
;
 Flack x determined using 3228 quotients [(I+)-(I-)]/[(I+)+(I-)]
 (Parsons, Flack and Wagner, Acta Cryst. B69 (2013) 249-259).
;
_refine_ls_abs_structure_Flack 0.037(13)
_refine_ls_extinction_method none
_refine_ls_goodness_of_fit_ref 1.011
_refine_ls_hydrogen_treatment constr
_refine_ls_matrix_type full
_refine_ls_number_parameters 594
_refine_ls_number_reflns 12514
_refine_ls_number_restraints 1
_refine_ls_restrained_S_all 1.011
_refine_ls_R_factor_all 0.0951
_refine_ls_R_factor_gt 0.0568
_refine_ls_shift/su_max 0.000
_refine_ls_shift/su_mean 0.000
_refine_ls_structure_factor_coef Fsqd
_refine_ls_weighting_details 'w=1/[\s^2^(Fo^2^)+(0.0447P)^2^] where P=(Fo^2^+2Fc^2^)/3'
_refine_ls_weighting_scheme calc
_refine_ls_wR_factor_gt 0.1060
_refine_ls_wR_factor_ref 0.1210
_reflns_Friedel_coverage 0.868
_reflns_Friedel_fraction_full 1.000
_reflns_Friedel_fraction_max 1.000
_reflns_number_gt 8998
_reflns_number_total 12514
_reflns_threshold_expression 'I > 2\s(I)'
_cod_data_source_file ao8b00772_si_003.cif
_cod_data_source_block 2
_cod_original_sg_symbol_H-M 'P 21'
_cod_database_code 4515963
_shelx_space_group_comment
;
The symmetry employed for this shelxl refinement is uniquely defined
by the following loop, which should always be used as a source of
symmetry information in preference to the above space-group names.
They are only intended as comments.
;
_shelx_estimated_absorpt_t_min 0.782
_shelx_estimated_absorpt_t_max 0.993
_shelxl_version_number 2014/6

loop_
_space_group_symop_operation_xyz
'x, y, z'
'-x, y+1/2, -z'

loop_
_atom_site_label
_atom_site_type_symbol
_atom_site_fract_x
_atom_site_fract_y
_atom_site_fract_z
_atom_site_U_iso_or_equiv
_atom_site_adp_type
_atom_site_occupancy
_atom_site_site_symmetry_order
_atom_site_calc_flag
_atom_site_refinement_flags_posn
_atom_site_refinement_flags_adp
Co1 Co -0.00817(5) 0.53841(8) 0.17022(3) 0.01286(17) Uani 1 1 d . .
O1 O 0.1641(3) 0.6871(5) 0.25849(16) 0.0167(9) Uani 1 1 d . .
N1 N 0.0839(3) 0.7212(6) 0.21788(19) 0.0149(10) Uani 1 1 d . .
C1 C 0.3970(4) 0.2777(8) 0.3717(3) 0.0231(14) Uani 1 1 d . .
H1A H 0.4201 0.1611 0.3713 0.028 Uiso 1 1 calc R U
H1B H 0.3722 0.2953 0.4083 0.028 Uiso 1 1 calc R U
B1 B 0.1841(5) 0.5048(8) 0.2677(3) 0.0152(14) Uani 1 1 d . .
O2 O 0.2090(3) 0.4315(5) 0.21326(16) 0.0181(9) Uani 1 1 d . .
N2 N -0.0708(3) 0.7726(6) 0.1427(2) 0.0166(10) Uani 1 1 d . .
C2 C 0.3125(4) 0.3005(7) 0.3226(3) 0.0200(13) Uani 1 1 d . .
H2A H 0.2583 0.2256 0.3286 0.024 Uiso 1 1 calc R U
H2B H 0.3343 0.2682 0.2862 0.024 Uiso 1 1 calc R U
O3 O 0.0997(3) 0.4169(5) 0.28729(16) 0.0171(9) Uani 1 1 d . .
N3 N -0.1484(3) 0.8352(6) 0.1071(2) 0.0202(11) Uani 1 1 d . .
H3N H -0.1845 0.7627 0.0816 0.024 Uiso 1 1 d R U
C3 C 0.2753(4) 0.4800(7) 0.3178(2) 0.0162(12) Uani 1 1 d . .
H3A H 0.2516 0.5063 0.3547 0.019 Uiso 1 1 calc R U
N4 N 0.1323(3) 0.4284(6) 0.16783(19) 0.0164(10) Uani 1 1 d . .
C4 C 0.3612(4) 0.5980(7) 0.3137(2) 0.0189(13) Uani 1 1 d . .
H4A H 0.3841 0.5797 0.2765 0.023 Uiso 1 1 calc R U
H4B H 0.3379 0.7144 0.3144 0.023 Uiso 1 1 calc R U
N5 N -0.0151(3) 0.4321(6) 0.08547(19) 0.0162(10) Uani 1 1 d . .
C5 C 0.4467(4) 0.5739(7) 0.3620(2) 0.0146(12) Uani 1 1 d . .
N6 N -0.0807(4) 0.4025(6) 0.0377(2) 0.0208(11) Uani 1 1 d . .
H6N H -0.1486 0.4418 0.0342 0.025 Uiso 1 1 d R U
C6 C 0.4831(4) 0.6999(7) 0.3949(3) 0.0202(13) Uani 1 1 d . .
H6A H 0.4533 0.8059 0.3876 0.024 Uiso 1 1 calc R U
N7 N 0.0120(3) 0.4222(6) 0.25138(19) 0.0130(9) Uani 1 1 d . .
C7 C 0.5673(4) 0.6877(7) 0.4426(3) 0.0187(13) Uani 1 1 d . .
H7A H 0.5426 0.6891 0.4798 0.022 Uiso 1 1 calc R U
H7B H 0.6103 0.7857 0.4415 0.022 Uiso 1 1 calc R U
N8 N -0.1500(3) 0.4317(6) 0.17981(19) 0.0159(10) Uani 1 1 d . .
C8 C 0.6265(4) 0.5286(8) 0.4384(2) 0.0154(11) Uani 1 1 d . .
H8A H 0.6632 0.5387 0.4054 0.019 Uiso 1 1 calc R U
N9 N -0.2426(3) 0.4168(6) 0.1515(2) 0.0202(11) Uani 1 1 d . .
H9N H -0.2616 0.4342 0.1129 0.024 Uiso 1 1 d R U
C9 C 0.5560(4) 0.3790(7) 0.4282(2) 0.0156(12) Uani 1 1 d . .
H9A H 0.5143 0.3834 0.4590 0.019 Uiso 1 1 calc R U
C10 C 0.4851(4) 0.3952(7) 0.3700(2) 0.0143(12) Uani 1 1 d . .
C11 C 0.6106(4) 0.2103(7) 0.4351(3) 0.0206(13) Uani 1 1 d . .
H11A H 0.5619 0.1202 0.4351 0.025 Uiso 1 1 calc R U
H11B H 0.6438 0.1931 0.4014 0.025 Uiso 1 1 calc R U
C12 C 0.6863(4) 0.1947(8) 0.4893(3) 0.0213(13) Uani 1 1 d . .
H12A H 0.7219 0.0881 0.4883 0.026 Uiso 1 1 calc R U
H12B H 0.6527 0.1933 0.5233 0.026 Uiso 1 1 calc R U
C13 C 0.7594(4) 0.3390(7) 0.4947(2) 0.0162(12) Uani 1 1 d . .
C14 C 0.6993(4) 0.5023(7) 0.4935(2) 0.0165(12) Uani 1 1 d . .
H14A H 0.6595 0.4928 0.5252 0.020 Uiso 1 1 calc R U
C15 C 0.7752(4) 0.6376(8) 0.5118(3) 0.0215(13) Uani 1 1 d . .
H15A H 0.7453 0.7347 0.5282 0.026 Uiso 1 1 calc R U
H15B H 0.8061 0.6751 0.4789 0.026 Uiso 1 1 calc R U
C16 C 0.8508(4) 0.5512(8) 0.5577(2) 0.0232(13) Uani 1 1 d . .
H16A H 0.8448 0.5931 0.5964 0.028 Uiso 1 1 calc R U
H16B H 0.9180 0.5731 0.5504 0.028 Uiso 1 1 calc R U
C17 C 0.8277(4) 0.3578(8) 0.5534(2) 0.0189(13) Uani 1 1 d . .
H17A H 0.7883 0.3299 0.5841 0.023 Uiso 1 1 calc R U
C18 C 0.8209(4) 0.3347(8) 0.4455(2) 0.0209(13) Uani 1 1 d . .
H18A H 0.8710 0.4217 0.4517 0.031 Uiso 1 1 calc R U
H18B H 0.7782 0.3541 0.4089 0.031 Uiso 1 1 calc R U
H18C H 0.8523 0.2256 0.4447 0.031 Uiso 1 1 calc R U
C19 C 0.5368(5) 0.3481(9) 0.3188(2) 0.0252(14) Uani 1 1 d . .
H19A H 0.5526 0.2290 0.3205 0.038 Uiso 1 1 calc R U
H19B H 0.5971 0.4129 0.3205 0.038 Uiso 1 1 calc R U
H19C H 0.4935 0.3724 0.2828 0.038 Uiso 1 1 calc R U
C20 C 0.9227(4) 0.2545(7) 0.5648(2) 0.0184(13) Uani 1 1 d . .
H20A H 0.9663 0.2946 0.5377 0.022 Uiso 1 1 calc R U
C21 C 0.9072(4) 0.0660(7) 0.5546(2) 0.0229(13) Uani 1 1 d . .
H21A H 0.8857 0.0454 0.5137 0.034 Uiso 1 1 calc R U
H21B H 0.8573 0.0257 0.5765 0.034 Uiso 1 1 calc R U
H21C H 0.9688 0.0071 0.5672 0.034 Uiso 1 1 calc R U
C22 C 0.9765(4) 0.2851(8) 0.6261(3) 0.0217(13) Uani 1 1 d . .
H22A H 0.9634 0.4007 0.6373 0.026 Uiso 1 1 calc R U
H22B H 0.9490 0.2095 0.6526 0.026 Uiso 1 1 calc R U
C23 C 1.0865(4) 0.2592(8) 0.6339(3) 0.0228(14) Uani 1 1 d . .
H23A H 1.1144 0.3346 0.6075 0.027 Uiso 1 1 calc R U
H23B H 1.1000 0.1434 0.6231 0.027 Uiso 1 1 calc R U
C24 C 1.1381(4) 0.2912(8) 0.6954(2) 0.0182(12) Uani 1 1 d . .
H24A H 1.1241 0.4072 0.7059 0.022 Uiso 1 1 calc R U
H24B H 1.1090 0.2166 0.7216 0.022 Uiso 1 1 calc R U
C25 C 1.2483(4) 0.2661(8) 0.7059(3) 0.0226(14) Uani 1 1 d . .
H25A H 1.2614 0.1478 0.6962 0.027 Uiso 1 1 calc R U
C26 C 1.2903(5) 0.2929(9) 0.7685(3) 0.0334(17) Uani 1 1 d . .
H26A H 1.3608 0.2716 0.7744 0.050 Uiso 1 1 calc R U
H26B H 1.2588 0.2164 0.7923 0.050 Uiso 1 1 calc R U
H26C H 1.2783 0.4080 0.7793 0.050 Uiso 1 1 calc R U
C27 C 1.3006(5) 0.3772(9) 0.6681(3) 0.0327(16) Uani 1 1 d . .
H27A H 1.2751 0.3553 0.6277 0.049 Uiso 1 1 calc R U
H27B H 1.3709 0.3535 0.6754 0.049 Uiso 1 1 calc R U
H27C H 1.2896 0.4943 0.6768 0.049 Uiso 1 1 calc R U
C28 C 0.1257(4) 1.0162(8) 0.2381(3) 0.0269(15) Uani 1 1 d . .
H28A H 0.0921 1.1223 0.2284 0.040 Uiso 1 1 calc R U
H28B H 0.1899 1.0187 0.2256 0.040 Uiso 1 1 calc R U
H28C H 0.1340 0.9989 0.2796 0.040 Uiso 1 1 calc R U
C29 C 0.0661(4) 0.8768(7) 0.2083(2) 0.0159(12) Uani 1 1 d . .
C30 C -0.0212(4) 0.9066(7) 0.1658(2) 0.0160(12) Uani 1 1 d . .
C31 C -0.0678(4) 1.0529(8) 0.1441(2) 0.0203(12) Uani 1 1 d . .
H31A H -0.0479 1.1642 0.1532 0.024 Uiso 1 1 calc R U
C32 C -0.1480(4) 1.0019(7) 0.1071(3) 0.0221(14) Uani 1 1 d . .
H32A H -0.1951 1.0720 0.0853 0.027 Uiso 1 1 calc R U
C33 C 0.2504(5) 0.3015(9) 0.1122(3) 0.0286(16) Uani 1 1 d . .
H33A H 0.2416 0.2169 0.0819 0.043 Uiso 1 1 calc R U
H33B H 0.2832 0.2516 0.1479 0.043 Uiso 1 1 calc R U
H33C H 0.2903 0.3930 0.1010 0.043 Uiso 1 1 calc R U
C34 C 0.1538(4) 0.3665(7) 0.1207(2) 0.0174(12) Uani 1 1 d . .
C35 C 0.0692(4) 0.3625(7) 0.0750(2) 0.0166(12) Uani 1 1 d . .
C36 C 0.0580(5) 0.2931(8) 0.0207(3) 0.0236(14) Uani 1 1 d . .
H36A H 0.1063 0.2385 0.0030 0.028 Uiso 1 1 calc R U
C37 C -0.0386(5) 0.3207(9) -0.0020(3) 0.0294(16) Uani 1 1 d . .
H37A H -0.0699 0.2879 -0.0390 0.035 Uiso 1 1 calc R U
C38 C -0.0523(4) 0.2718(8) 0.3284(2) 0.0213(13) Uani 1 1 d . .
H38A H -0.1177 0.2580 0.3386 0.032 Uiso 1 1 calc R U
H38B H -0.0127 0.3418 0.3571 0.032 Uiso 1 1 calc R U
H38C H -0.0212 0.1624 0.3272 0.032 Uiso 1 1 calc R U
C39 C -0.0601(4) 0.3522(7) 0.2711(2) 0.0134(11) Uani 1 1 d . .
C40 C -0.1518(4) 0.3592(7) 0.2310(2) 0.0175(12) Uani 1 1 d . .
C41 C -0.2454(4) 0.3012(8) 0.2352(3) 0.0237(14) Uani 1 1 d . .
H41A H -0.2663 0.2466 0.2669 0.028 Uiso 1 1 calc R U
C42 C -0.3005(4) 0.3406(8) 0.1837(3) 0.0245(14) Uani 1 1 d . .
H42A H -0.3681 0.3178 0.1727 0.029 Uiso 1 1 calc R U
Cl1 Cl -0.28004(10) 0.57867(18) 0.02996(6) 0.0234(3) Uani 1 1 d . .
Cl1S Cl 0.48320(14) 0.2714(3) 0.07343(9) 0.0505(6) Uani 1 1 d . .
C1S C 0.5255(5) 0.0896(8) 0.0421(3) 0.0294(15) Uani 1 1 d . .
H1SA H 0.4690 0.0358 0.0172 0.035 Uiso 1 1 calc R U
Cl2S Cl 0.61228(14) 0.1473(3) -0.00062(8) 0.0447(5) Uani 1 1 d . .
C2S C 0.3472(5) 0.7700(8) 0.1762(3) 0.0283(15) Uani 1 1 d . .
H2SA H 0.3032 0.7132 0.1999 0.034 Uiso 1 1 calc R U
Cl3S Cl 0.57511(14) -0.0523(3) 0.09504(9) 0.0473(5) Uani 1 1 d . .
Cl4S Cl 0.27799(16) 0.8290(3) 0.11016(8) 0.0506(6) Uani 1 1 d . .
Cl5S Cl 0.44091(12) 0.6294(2) 0.16461(7) 0.0324(4) Uani 1 1 d . .
Cl6S Cl 0.39850(14) 0.9472(2) 0.21365(8) 0.0408(4) Uani 1 1 d . .

loop_
_atom_site_aniso_label
_atom_site_aniso_U_11
_atom_site_aniso_U_22
_atom_site_aniso_U_33
_atom_site_aniso_U_23
_atom_site_aniso_U_13
_atom_site_aniso_U_12
Co1 0.0145(4) 0.0072(3) 0.0165(4) 0.0000(3) 0.0011(3) -0.0002(3)
O1 0.016(2) 0.011(2) 0.021(2) -0.0017(16) -0.0045(17) 0.0012(16)
N1 0.013(2) 0.012(2) 0.017(2) -0.003(2) -0.0028(19) -0.0017(19)
C1 0.021(3) 0.015(3) 0.031(3) 0.002(3) -0.004(3) 0.000(3)
B1 0.014(3) 0.012(4) 0.019(3) -0.001(2) 0.000(2) -0.001(2)
O2 0.015(2) 0.020(2) 0.018(2) -0.0011(17) -0.0020(16) 0.0018(17)
N2 0.018(2) 0.012(2) 0.018(2) 0.0012(19) -0.0009(19) 0.002(2)
C2 0.016(3) 0.012(3) 0.030(3) -0.001(3) -0.005(2) 0.001(2)
O3 0.014(2) 0.014(2) 0.021(2) 0.0027(17) -0.0030(16) -0.0025(16)
N3 0.021(3) 0.017(3) 0.020(3) -0.002(2) -0.005(2) 0.000(2)
C3 0.015(3) 0.014(3) 0.019(3) -0.001(2) 0.000(2) 0.000(2)
N4 0.018(2) 0.013(2) 0.017(2) 0.000(2) -0.0012(19) 0.001(2)
C4 0.020(3) 0.015(3) 0.020(3) 0.004(2) -0.003(2) -0.001(2)
N5 0.015(2) 0.017(3) 0.015(2) 0.001(2) -0.0014(19) 0.002(2)
C5 0.017(3) 0.013(3) 0.015(3) 0.003(2) 0.004(2) 0.001(2)
N6 0.020(3) 0.022(3) 0.018(3) -0.002(2) -0.002(2) 0.000(2)
C6 0.021(3) 0.014(3) 0.026(3) 0.004(3) 0.003(3) 0.002(2)
N7 0.011(2) 0.009(2) 0.019(2) -0.0006(19) 0.0000(19) 0.0017(18)
C7 0.015(3) 0.014(3) 0.027(3) 0.000(3) 0.002(2) 0.004(2)
N8 0.017(2) 0.011(2) 0.019(2) 0.001(2) 0.0010(19) 0.0012(19)
C8 0.014(3) 0.014(3) 0.017(3) -0.002(3) -0.001(2) 0.000(3)
N9 0.014(2) 0.020(3) 0.023(3) -0.002(2) -0.005(2) 0.000(2)
C9 0.019(3) 0.009(3) 0.019(3) 0.002(2) 0.002(2) 0.000(2)
C10 0.013(3) 0.010(3) 0.018(3) -0.001(2) -0.004(2) 0.004(2)
C11 0.022(3) 0.011(3) 0.026(3) 0.000(3) -0.005(3) 0.001(2)
C12 0.018(3) 0.019(3) 0.026(3) 0.005(3) 0.001(3) 0.002(3)
C13 0.013(3) 0.016(3) 0.017(3) 0.001(2) -0.003(2) 0.000(2)
C14 0.015(3) 0.015(3) 0.019(3) -0.002(2) 0.002(2) -0.001(2)
C15 0.020(3) 0.018(3) 0.026(3) 0.000(3) -0.001(3) 0.000(3)
C16 0.021(3) 0.021(3) 0.026(3) -0.005(3) -0.003(2) 0.001(3)
C17 0.013(3) 0.024(3) 0.020(3) 0.001(3) 0.003(2) 0.003(3)
C18 0.022(3) 0.024(3) 0.017(3) 0.004(3) 0.002(2) 0.005(3)
C19 0.026(3) 0.031(4) 0.017(3) -0.003(3) -0.001(3) 0.010(3)
C20 0.018(3) 0.019(3) 0.018(3) 0.000(2) 0.000(2) 0.000(2)
C21 0.022(3) 0.020(4) 0.025(3) 0.001(3) -0.002(2) 0.003(3)
C22 0.019(3) 0.021(3) 0.025(3) 0.004(3) 0.003(3) 0.006(3)
C23 0.015(3) 0.029(4) 0.023(3) 0.000(3) -0.001(2) 0.000(3)
C24 0.019(3) 0.016(3) 0.018(3) 0.003(2) -0.002(2) -0.003(2)
C25 0.017(3) 0.019(3) 0.031(3) -0.001(3) 0.000(3) 0.002(3)
C26 0.027(4) 0.034(4) 0.035(4) 0.006(3) -0.007(3) -0.003(3)
C27 0.020(3) 0.041(4) 0.038(4) -0.006(3) 0.008(3) -0.002(3)
C28 0.026(3) 0.012(3) 0.041(4) -0.003(3) -0.003(3) 0.001(3)
C29 0.013(3) 0.011(3) 0.023(3) -0.001(2) -0.001(2) 0.000(2)
C30 0.018(3) 0.007(3) 0.023(3) -0.002(2) 0.002(2) -0.001(2)
C31 0.024(3) 0.008(3) 0.027(3) 0.002(3) 0.001(2) 0.003(3)
C32 0.020(3) 0.015(3) 0.030(3) 0.009(2) 0.001(3) 0.009(2)
C33 0.022(3) 0.036(4) 0.029(4) -0.006(3) 0.006(3) 0.006(3)
C34 0.022(3) 0.012(3) 0.018(3) 0.002(2) 0.004(2) 0.003(2)
C35 0.019(3) 0.016(3) 0.015(3) 0.001(2) 0.003(2) 0.003(2)
C36 0.023(3) 0.025(4) 0.022(3) -0.003(3) 0.000(3) 0.008(3)
C37 0.036(4) 0.033(4) 0.018(3) -0.011(3) 0.000(3) 0.002(3)
C38 0.023(3) 0.021(3) 0.021(3) 0.002(3) 0.003(3) -0.004(3)
C39 0.013(3) 0.008(3) 0.020(3) -0.003(2) 0.004(2) -0.002(2)
C40 0.023(3) 0.014(3) 0.015(3) -0.003(2) 0.003(2) -0.002(2)
C41 0.022(3) 0.027(4) 0.024(3) 0.000(3) 0.006(3) -0.005(3)
C42 0.016(3) 0.022(3) 0.035(4) 0.000(3) 0.002(3) -0.003(3)
Cl1 0.0202(7) 0.0220(9) 0.0252(8) 0.0045(6) -0.0047(6) -0.0013(6)
Cl1S 0.0319(10) 0.0542(13) 0.0603(13) -0.0252(10) -0.0091(9) 0.0153(9)
C1S 0.022(3) 0.029(4) 0.035(4) -0.003(3) -0.002(3) 0.001(3)
Cl2S 0.0485(12) 0.0452(12) 0.0421(11) 0.0079(9) 0.0125(9) -0.0062(10)
C2S 0.028(4) 0.028(4) 0.028(4) 0.002(3) 0.002(3) -0.001(3)
Cl3S 0.0456(12) 0.0451(12) 0.0504(11) 0.0216(10) 0.0050(9) -0.0002(9)
Cl4S 0.0570(13) 0.0563(13) 0.0331(10) 0.0039(9) -0.0096(9) 0.0195(11)
Cl5S 0.0326(9) 0.0295(10) 0.0357(9) 0.0019(7) 0.0071(7) 0.0030(7)
Cl6S 0.0515(12) 0.0308(10) 0.0403(10) -0.0032(8) 0.0075(9) -0.0034(9)

loop_
_atom_type_symbol
_atom_type_description
_atom_type_scat_dispersion_real
_atom_type_scat_dispersion_imag
_atom_type_scat_source
C C 0.0033 0.0016 'International Tables Vol C Tables 4.2.6.8 and 6.1.1.4'
H H 0.0000 0.0000 'International Tables Vol C Tables 4.2.6.8 and 6.1.1.4'
B B 0.0013 0.0007 'International Tables Vol C Tables 4.2.6.8 and 6.1.1.4'
N N 0.0061 0.0033 'International Tables Vol C Tables 4.2.6.8 and 6.1.1.4'
O O 0.0106 0.0060 'International Tables Vol C Tables 4.2.6.8 and 6.1.1.4'
Co Co 0.3494 0.9721 'International Tables Vol C Tables 4.2.6.8 and 6.1.1.4'
Cl Cl 0.1484 0.1585 'International Tables Vol C Tables 4.2.6.8 and 6.1.1.4'

loop_
_geom_angle_atom_site_label_1
_geom_angle_atom_site_label_2
_geom_angle_atom_site_label_3
_geom_angle
N7 Co1 N2 131.07(18)
N7 Co1 N1 80.97(17)
N2 Co1 N1 74.69(18)
N7 Co1 N4 81.43(17)
N2 Co1 N4 133.08(18)
N1 Co1 N4 80.10(18)
N7 Co1 N5 130.22(18)
N2 Co1 N5 96.29(18)
N1 Co1 N5 133.77(18)
N4 Co1 N5 73.85(17)
N7 Co1 N8 74.07(17)
N2 Co1 N8 92.76(18)
N1 Co1 N8 133.14(18)
N4 Co1 N8 132.41(18)
N5 Co1 N8 91.79(17)
N1 O1 B1 113.9(4)
C29 N1 O1 115.3(4)
C29 N1 Co1 119.4(4)
O1 N1 Co1 125.3(3)
C2 C1 C10 114.9(5)
C2 C1 H1A 108.5
C10 C1 H1A 108.5
C2 C1 H1B 108.5
C10 C1 H1B 108.5
H1A C1 H1B 107.5
O1 B1 O3 111.7(4)
O1 B1 O2 108.7(4)
O3 B1 O2 112.0(4)
O1 B1 C3 109.6(4)
O3 B1 C3 106.0(4)
O2 B1 C3 108.9(5)
N4 O2 B1 114.7(4)
C30 N2 N3 105.1(4)
C30 N2 Co1 115.2(4)
N3 N2 Co1 139.7(4)
C1 C2 C3 112.3(5)
C1 C2 H2A 109.1
C3 C2 H2A 109.1
C1 C2 H2B 109.1
C3 C2 H2B 109.1
H2A C2 H2B 107.9
N7 O3 B1 117.0(4)
C32 N3 N2 111.6(5)
C32 N3 H3N 129.1
N2 N3 H3N 117.8
C2 C3 C4 109.3(5)
C2 C3 B1 112.9(5)
C4 C3 B1 113.9(5)
C2 C3 H3A 106.8
C4 C3 H3A 106.8
B1 C3 H3A 106.8
C34 N4 O2 114.9(5)
C34 N4 Co1 120.8(4)
O2 N4 Co1 124.0(3)
C5 C4 C3 113.2(5)
C5 C4 H4A 108.9
C3 C4 H4A 108.9
C5 C4 H4B 108.9
C3 C4 H4B 108.9
H4A C4 H4B 107.7
C35 N5 N6 105.2(4)
C35 N5 Co1 114.7(3)
N6 N5 Co1 140.0(4)
C6 C5 C4 121.5(5)
C6 C5 C10 123.3(5)
C4 C5 C10 115.2(5)
C37 N6 N5 111.0(5)
C37 N6 H6N 127.6
N5 N6 H6N 121.4
C5 C6 C7 125.0(5)
C5 C6 H6A 117.5
C7 C6 H6A 117.5
C39 N7 O3 115.1(4)
C39 N7 Co1 121.3(4)
O3 N7 Co1 123.6(3)
C6 C7 C8 111.7(5)
C6 C7 H7A 109.3
C8 C7 H7A 109.3
C6 C7 H7B 109.3
C8 C7 H7B 109.3
H7A C7 H7B 107.9
C40 N8 N9 104.8(5)
C40 N8 Co1 114.0(4)
N9 N8 Co1 141.2(4)
C7 C8 C14 110.4(5)
C7 C8 C9 109.1(4)
C14 C8 C9 110.0(5)
C7 C8 H8A 109.1
C14 C8 H8A 109.1
C9 C8 H8A 109.1
C42 N9 N8 111.4(5)
C42 N9 H9N 121.9
N8 N9 H9N 125.3
C8 C9 C11 112.2(5)
C8 C9 C10 111.6(4)
C11 C9 C10 113.3(5)
C8 C9 H9A 106.4
C11 C9 H9A 106.4
C10 C9 H9A 106.4
C5 C10 C19 109.1(5)
C5 C10 C1 108.3(4)
C19 C10 C1 109.6(5)
C5 C10 C9 110.2(4)
C19 C10 C9 111.3(5)
C1 C10 C9 108.4(5)
C12 C11 C9 114.9(5)
C12 C11 H11A 108.6
C9 C11 H11A 108.6
C12 C11 H11B 108.6
C9 C11 H11B 108.6
H11A C11 H11B 107.5
C11 C12 C13 111.5(5)
C11 C12 H12A 109.3
C13 C12 H12A 109.3
C11 C12 H12B 109.3
C13 C12 H12B 109.3
H12A C12 H12B 108.0
C12 C13 C18 110.8(5)
C12 C13 C14 107.0(4)
C18 C13 C14 111.3(5)
C12 C13 C17 116.7(5)
C18 C13 C17 110.0(4)
C14 C13 C17 100.6(4)
C15 C14 C8 118.3(5)
C15 C14 C13 104.6(5)
C8 C14 C13 114.3(5)
C15 C14 H14A 106.2
C8 C14 H14A 106.2
C13 C14 H14A 106.2
C14 C15 C16 103.8(5)
C14 C15 H15A 111.0
C16 C15 H15A 111.0
C14 C15 H15B 111.0
C16 C15 H15B 111.0
H15A C15 H15B 109.0
C15 C16 C17 106.6(5)
C15 C16 H16A 110.4
C17 C16 H16A 110.4
C15 C16 H16B 110.4
C17 C16 H16B 110.4
H16A C16 H16B 108.6
C20 C17 C13 119.1(5)
C20 C17 C16 111.0(5)
C13 C17 C16 104.0(5)
C20 C17 H17A 107.4
C13 C17 H17A 107.4
C16 C17 H17A 107.4
C13 C18 H18A 109.5
C13 C18 H18B 109.5
H18A C18 H18B 109.5
C13 C18 H18C 109.5
H18A C18 H18C 109.5
H18B C18 H18C 109.5
C10 C19 H19A 109.5
C10 C19 H19B 109.5
H19A C19 H19B 109.5
C10 C19 H19C 109.5
H19A C19 H19C 109.5
H19B C19 H19C 109.5
C22 C20 C17 110.7(5)
C22 C20 C21 109.8(5)
C17 C20 C21 114.0(5)
C22 C20 H20A 107.4
C17 C20 H20A 107.4
C21 C20 H20A 107.4
C20 C21 H21A 109.5
C20 C21 H21B 109.5
H21A C21 H21B 109.5
C20 C21 H21C 109.5
H21A C21 H21C 109.5
H21B C21 H21C 109.5
C23 C22 C20 114.9(5)
C23 C22 H22A 108.5
C20 C22 H22A 108.5
C23 C22 H22B 108.5
C20 C22 H22B 108.5
H22A C22 H22B 107.5
C22 C23 C24 113.6(5)
C22 C23 H23A 108.9
C24 C23 H23A 108.9
C22 C23 H23B 108.9
C24 C23 H23B 108.9
H23A C23 H23B 107.7
C25 C24 C23 115.9(5)
C25 C24 H24A 108.3
C23 C24 H24A 108.3
C25 C24 H24B 108.3
C23 C24 H24B 108.3
H24A C24 H24B 107.4
C26 C25 C24 111.1(5)
C26 C25 C27 110.1(5)
C24 C25 C27 112.6(5)
C26 C25 H25A 107.6
C24 C25 H25A 107.6
C27 C25 H25A 107.6
C25 C26 H26A 109.5
C25 C26 H26B 109.5
H26A C26 H26B 109.5
C25 C26 H26C 109.5
H26A C26 H26C 109.5
H26B C26 H26C 109.5
C25 C27 H27A 109.5
C25 C27 H27B 109.5
H27A C27 H27B 109.5
C25 C27 H27C 109.5
H27A C27 H27C 109.5
H27B C27 H27C 109.5
C29 C28 H28A 109.5
C29 C28 H28B 109.5
H28A C28 H28B 109.5
C29 C28 H28C 109.5
H28A C28 H28C 109.5
H28B C28 H28C 109.5
N1 C29 C30 113.2(5)
N1 C29 C28 124.5(5)
C30 C29 C28 122.3(5)
N2 C30 C31 110.3(5)
N2 C30 C29 117.5(5)
C31 C30 C29 132.3(5)
C32 C31 C30 105.4(5)
C32 C31 H31A 127.3
C30 C31 H31A 127.3
N3 C32 C31 107.7(5)
N3 C32 H32A 126.2
C31 C32 H32A 126.2
C34 C33 H33A 109.5
C34 C33 H33B 109.5
H33A C33 H33B 109.5
C34 C33 H33C 109.5
H33A C33 H33C 109.5
H33B C33 H33C 109.5
N4 C34 C35 112.1(5)
N4 C34 C33 126.0(5)
C35 C34 C33 121.9(5)
N5 C35 C36 111.1(5)
N5 C35 C34 118.1(5)
C36 C35 C34 130.7(5)
C37 C36 C35 104.9(5)
C37 C36 H36A 127.6
C35 C36 H36A 127.6
N6 C37 C36 107.8(6)
N6 C37 H37A 126.1
C36 C37 H37A 126.1
C39 C38 H38A 109.5
C39 C38 H38B 109.5
H38A C38 H38B 109.5
C39 C38 H38C 109.5
H38A C38 H38C 109.5
H38B C38 H38C 109.5
N7 C39 C40 113.1(5)
N7 C39 C38 124.4(5)
C40 C39 C38 122.5(5)
N8 C40 C41 111.0(5)
N8 C40 C39 117.5(5)
C41 C40 C39 131.6(5)
C42 C41 C40 104.7(5)
C42 C41 H41A 127.7
C40 C41 H41A 127.7
N9 C42 C41 108.1(5)
N9 C42 H42A 125.9
C41 C42 H42A 125.9
Cl2S C1S Cl3S 110.9(4)
Cl2S C1S Cl1S 108.9(4)
Cl3S C1S Cl1S 110.8(4)
Cl2S C1S H1SA 108.7
Cl3S C1S H1SA 108.7
Cl1S C1S H1SA 108.7
Cl4S C2S Cl6S 110.3(4)
Cl4S C2S Cl5S 110.1(4)
Cl6S C2S Cl5S 110.1(4)
Cl4S C2S H2SA 108.8
Cl6S C2S H2SA 108.8
Cl5S C2S H2SA 108.8

loop_
_geom_bond_atom_site_label_1
_geom_bond_atom_site_label_2
_geom_bond_distance
Co1 N7 2.110(4)
Co1 N2 2.130(5)
Co1 N1 2.144(5)
Co1 N4 2.147(5)
Co1 N5 2.164(5)
Co1 N8 2.187(5)
O1 N1 1.377(6)
O1 B1 1.499(7)
N1 C29 1.287(7)
C1 C2 1.523(8)
C1 C10 1.549(8)
C1 H1A 0.9900
C1 H1B 0.9900
B1 O3 1.500(7)
B1 O2 1.503(7)
B1 C3 1.603(8)
O2 N4 1.386(6)
N2 C30 1.345(7)
N2 N3 1.353(6)
C2 C3 1.529(8)
C2 H2A 0.9900
C2 H2B 0.9900
O3 N7 1.369(5)
N3 C32 1.339(7)
N3 H3N 0.9256
C3 C4 1.536(8)
C3 H3A 1.0000
N4 C34 1.295(7)
C4 C5 1.522(7)
C4 H4A 0.9900
C4 H4B 0.9900
N5 C35 1.351(7)
N5 N6 1.354(6)
C5 C6 1.326(8)
C5 C10 1.532(7)
N6 C37 1.349(8)
N6 H6N 0.9836
C6 C7 1.492(8)
C6 H6A 0.9500
N7 C39 1.295(7)
C7 C8 1.530(8)
C7 H7A 0.9900
C7 H7B 0.9900
N8 C40 1.346(7)
N8 N9 1.356(6)
C8 C14 1.531(7)
C8 C9 1.543(8)
C8 H8A 1.0000
N9 C42 1.337(8)
N9 H9N 0.9185
C9 C11 1.548(8)
C9 C10 1.563(7)
C9 H9A 1.0000
C10 C19 1.547(8)
C11 C12 1.527(8)
C11 H11A 0.9900
C11 H11B 0.9900
C12 C13 1.531(8)
C12 H12A 0.9900
C12 H12B 0.9900
C13 C18 1.546(8)
C13 C14 1.552(8)
C13 C17 1.557(8)
C14 C15 1.527(8)
C14 H14A 1.0000
C15 C16 1.548(8)
C15 H15A 0.9900
C15 H15B 0.9900
C16 C17 1.585(9)
C16 H16A 0.9900
C16 H16B 0.9900
C17 C20 1.542(8)
C17 H17A 1.0000
C18 H18A 0.9800
C18 H18B 0.9800
C18 H18C 0.9800
C19 H19A 0.9800
C19 H19B 0.9800
C19 H19C 0.9800
C20 C22 1.540(8)
C20 C21 1.543(8)
C20 H20A 1.0000
C21 H21A 0.9800
C21 H21B 0.9800
C21 H21C 0.9800
C22 C23 1.520(8)
C22 H22A 0.9900
C22 H22B 0.9900
C23 C24 1.536(8)
C23 H23A 0.9900
C23 H23B 0.9900
C24 C25 1.522(8)
C24 H24A 0.9900
C24 H24B 0.9900
C25 C26 1.517(9)
C25 C27 1.524(9)
C25 H25A 1.0000
C26 H26A 0.9800
C26 H26B 0.9800
C26 H26C 0.9800
C27 H27A 0.9800
C27 H27B 0.9800
C27 H27C 0.9800
C28 C29 1.499(8)
C28 H28A 0.9800
C28 H28B 0.9800
C28 H28C 0.9800
C29 C30 1.465(8)
C30 C31 1.398(8)
C31 C32 1.363(8)
C31 H31A 0.9500
C32 H32A 0.9500
C33 C34 1.480(8)
C33 H33A 0.9800
C33 H33B 0.9800
C33 H33C 0.9800
C34 C35 1.463(8)
C35 C36 1.384(8)
C36 C37 1.379(9)
C36 H36A 0.9500
C37 H37A 0.9500
C38 C39 1.488(8)
C38 H38A 0.9800
C38 H38B 0.9800
C38 H38C 0.9800
C39 C40 1.461(8)
C40 C41 1.396(8)
C41 C42 1.369(8)
C41 H41A 0.9500
C42 H42A 0.9500
Cl1S C1S 1.777(7)
C1S Cl2S 1.749(7)
C1S Cl3S 1.750(7)
C1S H1SA 1.0000
C2S Cl4S 1.763(7)
C2S Cl6S 1.764(7)
C2S Cl5S 1.774(7)
C2S H2SA 1.0000

loop_
_geom_hbond_atom_site_label_D
_geom_hbond_atom_site_label_H
_geom_hbond_atom_site_label_A
_geom_hbond_distance_DH
_geom_hbond_distance_HA
_geom_hbond_distance_DA
_geom_hbond_angle_DHA
N3 H3N Cl1 0.93 2.22 3.137(5) 172.6
N6 H6N Cl1 0.98 2.12 3.083(5) 167.3
N9 H9N Cl1 0.92 2.26 3.119(5) 156.2

loop_
_geom_torsion_atom_site_label_1
_geom_torsion_atom_site_label_2
_geom_torsion_atom_site_label_3
_geom_torsion_atom_site_label_4
_geom_torsion
B1 O1 N1 C29 -178.8(5)
B1 O1 N1 Co1 0.1(6)
N1 O1 B1 O3 -60.0(6)
N1 O1 B1 O2 64.0(5)
N1 O1 B1 C3 -177.2(4)
O1 B1 O2 N4 -67.4(5)
O3 B1 O2 N4 56.5(6)
C3 B1 O2 N4 173.3(4)
C10 C1 C2 C3 -55.3(7)
O1 B1 O3 N7 60.1(6)
O2 B1 O3 N7 -62.1(6)
C3 B1 O3 N7 179.3(4)
C30 N2 N3 C32 0.5(6)
Co1 N2 N3 C32 -178.8(5)
C1 C2 C3 C4 54.0(7)
C1 C2 C3 B1 -178.1(5)
O1 B1 C3 C2 -169.4(5)
O3 B1 C3 C2 69.9(6)
O2 B1 C3 C2 -50.7(6)
O1 B1 C3 C4 -44.0(6)
O3 B1 C3 C4 -164.6(4)
O2 B1 C3 C4 74.8(6)
B1 O2 N4 C34 179.5(5)
B1 O2 N4 Co1 5.5(6)
C2 C3 C4 C5 -53.2(6)
B1 C3 C4 C5 179.4(5)
C3 C4 C5 C6 -125.4(6)
C3 C4 C5 C10 53.4(7)
C35 N5 N6 C37 -1.5(6)
Co1 N5 N6 C37 -176.8(5)
C4 C5 C6 C7 -179.3(5)
C10 C5 C6 C7 2.1(9)
B1 O3 N7 C39 -176.6(5)
B1 O3 N7 Co1 2.3(6)
C5 C6 C7 C8 17.0(9)
C6 C7 C8 C14 -168.9(5)
C6 C7 C8 C9 -47.9(6)
C40 N8 N9 C42 0.9(6)
Co1 N8 N9 C42 -176.2(5)
C7 C8 C9 C11 -168.9(5)
C14 C8 C9 C11 -47.6(6)
C7 C8 C9 C10 62.7(6)
C14 C8 C9 C10 -176.0(4)
C6 C5 C10 C19 -111.3(6)
C4 C5 C10 C19 70.0(6)
C6 C5 C10 C1 129.6(6)
C4 C5 C10 C1 -49.1(6)
C6 C5 C10 C9 11.1(8)
C4 C5 C10 C9 -167.6(5)
C2 C1 C10 C5 50.3(7)
C2 C1 C10 C19 -68.5(6)
C2 C1 C10 C9 169.8(5)
C8 C9 C10 C5 -43.0(6)
C11 C9 C10 C5 -170.8(5)
C8 C9 C10 C19 78.0(6)
C11 C9 C10 C19 -49.8(6)
C8 C9 C10 C1 -161.4(5)
C11 C9 C10 C1 70.8(6)
C8 C9 C11 C12 48.0(7)
C10 C9 C11 C12 175.5(5)
C9 C11 C12 C13 -53.5(7)
C11 C12 C13 C18 -64.7(6)
C11 C12 C13 C14 56.8(6)
C11 C12 C13 C17 168.4(5)
C7 C8 C14 C15 -59.0(7)
C9 C8 C14 C15 -179.5(5)
C7 C8 C14 C13 177.1(5)
C9 C8 C14 C13 56.6(6)
C12 C13 C14 C15 168.2(5)
C18 C13 C14 C15 -70.6(6)
C17 C13 C14 C15 45.9(5)
C12 C13 C14 C8 -60.8(6)
C18 C13 C14 C8 60.4(6)
C17 C13 C14 C8 176.9(5)
C8 C14 C15 C16 -165.3(5)
C13 C14 C15 C16 -36.7(6)
C14 C15 C16 C17 13.0(6)
C12 C13 C17 C20 84.4(6)
C18 C13 C17 C20 -42.9(7)
C14 C13 C17 C20 -160.4(5)
C12 C13 C17 C16 -151.5(5)
C18 C13 C17 C16 81.1(6)
C14 C13 C17 C16 -36.3(5)
C15 C16 C17 C20 144.2(5)
C15 C16 C17 C13 15.0(6)
C13 C17 C20 C22 -177.2(5)
C16 C17 C20 C22 62.2(6)
C13 C17 C20 C21 -52.8(7)
C16 C17 C20 C21 -173.4(5)
C17 C20 C22 C23 -153.1(5)
C21 C20 C22 C23 80.2(6)
C20 C22 C23 C24 179.8(5)
C22 C23 C24 C25 179.6(5)
C23 C24 C25 C26 -177.2(5)
C23 C24 C25 C27 58.7(7)
O1 N1 C29 C30 -178.7(4)
Co1 N1 C29 C30 2.4(7)
O1 N1 C29 C28 -0.2(8)
Co1 N1 C29 C28 -179.1(4)
N3 N2 C30 C31 -0.4(6)
Co1 N2 C30 C31 179.1(4)
N3 N2 C30 C29 177.9(5)
Co1 N2 C30 C29 -2.6(7)
N1 C29 C30 N2 0.2(8)
C28 C29 C30 N2 -178.3(5)
N1 C29 C30 C31 178.1(6)
C28 C29 C30 C31 -0.5(10)
N2 C30 C31 C32 0.3(7)
C29 C30 C31 C32 -177.7(6)
N2 N3 C32 C31 -0.3(7)
C30 C31 C32 N3 0.0(7)
O2 N4 C34 C35 178.4(4)
Co1 N4 C34 C35 -7.5(7)
O2 N4 C34 C33 -0.1(8)
Co1 N4 C34 C33 174.0(5)
N6 N5 C35 C36 1.5(6)
Co1 N5 C35 C36 178.2(4)
N6 N5 C35 C34 -176.8(5)
Co1 N5 C35 C34 -0.1(6)
N4 C34 C35 N5 4.8(8)
C33 C34 C35 N5 -176.6(5)
N4 C34 C35 C36 -173.2(6)
C33 C34 C35 C36 5.4(10)
N5 C35 C36 C37 -1.0(7)
C34 C35 C36 C37 177.1(6)
N5 N6 C37 C36 0.9(7)
C35 C36 C37 N6 0.1(7)
O3 N7 C39 C40 -179.3(4)
Co1 N7 C39 C40 1.8(6)
O3 N7 C39 C38 0.6(8)
Co1 N7 C39 C38 -178.4(4)
N9 N8 C40 C41 -0.9(6)
Co1 N8 C40 C41 177.1(4)
N9 N8 C40 C39 178.5(5)
Co1 N8 C40 C39 -3.6(6)
N7 C39 C40 N8 1.3(7)
C38 C39 C40 N8 -178.5(5)
N7 C39 C40 C41 -179.5(6)
C38 C39 C40 C41 0.7(10)
N8 C40 C41 C42 0.6(7)
C39 C40 C41 C42 -178.6(6)
N8 N9 C42 C41 -0.5(7)
C40 C41 C42 N9 0.0(7)
